data_7215749
loop_
_publ_author_name
'Sankararaman, Sethuraman'
'V, Ramkumar'
'Sureshbabu, Beemineni'

_publ_section_title
;
 Substituent effect on the formation of helical to layered hydrogen bond
 network in hydroxyl and carboxyl substituted 1-aryl-1H-1,2,3-triazoles.
;
_journal_name_full CrystEngComm
_journal_paper_doi 10.1039/c4ce00738g
_journal_year 2014
_chemical_formula_moiety 'C9 H9 N3 O2'
_chemical_formula_sum 'C9 H9 N3 O2'
_chemical_formula_weight 191.19
_chemical_name_systematic
;

?

;
_space_group_IT_number 2
_symmetry_cell_setting triclinic
_symmetry_space_group_name_Hall '-P 1'
_symmetry_space_group_name_H-M 'P -1'
_atom_sites_solution_hydrogens geom
_atom_sites_solution_primary direct
_atom_sites_solution_secondary difmap
_audit_creation_method SHELXL-97
_cell_angle_alpha 106.098(2)
_cell_angle_beta 101.881(2)
_cell_angle_gamma 93.586(2)
_cell_formula_units_Z 2
_cell_length_a 6.9540(3)
_cell_length_b 7.6099(3)
_cell_length_c 8.6454(3)
_cell_measurement_reflns_used 3447
_cell_measurement_temperature 298(2)
_cell_measurement_theta_max 0.00
_cell_measurement_theta_min 0.00
_cell_volume 426.66(3)
_computing_cell_refinement 'APEXII/SAINT, Bruker,2004'
_computing_data_collection 'APEXII, Bruker,2004'
_computing_data_reduction 'SAINT PLUS/XPREP, Bruker,2004'
_computing_molecular_graphics 'ORTEP-3 (Farrugia, 1997)'
_computing_publication_material 'SHELXL-97 (Sheldrick, 2008)'
_computing_structure_refinement 'SHELXL-97 (Sheldrick, 2008)'
_computing_structure_solution 'SHELXS-97 (Sheldrick, 2008)'
_diffrn_ambient_temperature 298(2)
_diffrn_measured_fraction_theta_full 0.960
_diffrn_measured_fraction_theta_max 0.653
_diffrn_measurement_device_type 'Bruker APEXII CCD area detector'
_diffrn_measurement_method 'phi and omega scans'
_diffrn_radiation_monochromator graphite
_diffrn_radiation_source 'fine-focus sealed tube'
_diffrn_radiation_type MoK\a
_diffrn_radiation_wavelength 0.71073
_diffrn_reflns_av_R_equivalents 0.0184
_diffrn_reflns_av_sigmaI/netI 0.0202
_diffrn_reflns_limit_h_max 8
_diffrn_reflns_limit_h_min -10
_diffrn_reflns_limit_k_max 11
_diffrn_reflns_limit_k_min -10
_diffrn_reflns_limit_l_max 11
_diffrn_reflns_limit_l_min -13
_diffrn_reflns_number 5888
_diffrn_reflns_theta_full 25.00
_diffrn_reflns_theta_max 33.88
_diffrn_reflns_theta_min 2.52
_exptl_absorpt_coefficient_mu 0.109
_exptl_absorpt_correction_T_max 0.9870
_exptl_absorpt_correction_T_min 0.9732
_exptl_absorpt_correction_type multi-scan
_exptl_absorpt_process_details 'SADABS (Bruker,2004)'
_exptl_crystal_colour Brown
_exptl_crystal_density_diffrn 1.488
_exptl_crystal_density_method 'not measured'
_exptl_crystal_description Block
_exptl_crystal_F_000 200
_exptl_crystal_size_max 0.25
_exptl_crystal_size_mid 0.20
_exptl_crystal_size_min 0.12
_refine_diff_density_max 0.277
_refine_diff_density_min -0.205
_refine_diff_density_rms 0.039
_refine_ls_extinction_method none
_refine_ls_goodness_of_fit_ref 1.603
_refine_ls_hydrogen_treatment constr
_refine_ls_matrix_type full
_refine_ls_number_parameters 129
_refine_ls_number_reflns 2247
_refine_ls_number_restraints 0
_refine_ls_restrained_S_all 1.603
_refine_ls_R_factor_all 0.0495
_refine_ls_R_factor_gt 0.0401
_refine_ls_shift/su_max 0.000
_refine_ls_shift/su_mean 0.000
_refine_ls_structure_factor_coef Fsqd
_refine_ls_weighting_details 'calc w=1/[\s^2^(Fo^2^)+(0.0565P)^2^+0.0000P] where P=(Fo^2^+2Fc^2^)/3'
_refine_ls_weighting_scheme calc
_refine_ls_wR_factor_gt 0.1273
_refine_ls_wR_factor_ref 0.1330
_reflns_number_gt 1854
_reflns_number_total 2247
_reflns_threshold_expression >2sigma(I)
_cod_data_source_file c4ce00738g1.cif
_cod_data_source_block new
_cod_depositor_comments
;
The following automatic conversions were performed:

'_symmetry_cell_setting' value 'Triclinic' changed to 'triclinic'
according to
/usr/data/users/saulius/crontab/automatic-downloads/rss-feeds/RSC/lib/dictionaries/cif_core.dic
dictionary named 'cif_core.dic' version 2.4.2 from 2011-04-26.

Automatic conversion script
Id: cif_fix_values 2281 2013-09-26 08:29:07Z andrius 
;
_cod_original_sg_symbol_H-M P-1
_cod_database_code 7215749

loop_
_symmetry_equiv_pos_as_xyz
'x, y, z'
'-x, -y, -z'

loop_
_atom_site_label
_atom_site_type_symbol
_atom_site_fract_x
_atom_site_fract_y
_atom_site_fract_z
_atom_site_U_iso_or_equiv
_atom_site_adp_type
_atom_site_occupancy
_atom_site_symmetry_multiplicity
_atom_site_calc_flag
_atom_site_refinement_flags
C1 C 0.40396(15) 0.22330(15) 1.00314(14) 0.0303(3) Uani 1 1 d .
C2 C 0.56491(16) 0.34434(17) 1.11068(15) 0.0373(3) Uani 1 1 d .
H2 H 0.5582 0.4030 1.2188 0.045 Uiso 1 1 calc R
C3 C 0.73468(17) 0.37840(18) 1.05873(18) 0.0430(3) Uani 1 1 d .
H3 H 0.8422 0.4582 1.1322 0.052 Uiso 1 1 calc R
C4 C 0.74456(16) 0.29392(18) 0.89767(18) 0.0444(3) Uani 1 1 d .
H4 H 0.8574 0.3197 0.8618 0.053 Uiso 1 1 calc R
C5 C 0.58810(16) 0.17181(18) 0.79012(16) 0.0386(3) Uani 1 1 d .
H5 H 0.5955 0.1148 0.6818 0.046 Uiso 1 1 calc R
C6 C 0.41842(14) 0.13325(15) 0.84320(13) 0.0289(3) Uani 1 1 d .
C7 C -0.00283(16) -0.19125(15) 0.60067(13) 0.0329(3) Uani 1 1 d .
C8 C 0.07222(15) -0.04022(16) 0.73324(14) 0.0336(3) Uani 1 1 d .
H8 H 0.0053 0.0245 0.8091 0.040 Uiso 1 1 calc R
C9 C -0.20561(18) -0.29605(18) 0.54409(15) 0.0426(3) Uani 1 1 d .
H9A H -0.3026 -0.2097 0.5461 0.051 Uiso 1 1 calc R
H9B H -0.2239 -0.3727 0.4306 0.051 Uiso 1 1 calc R
N1 N 0.26381(12) -0.00435(13) 0.73140(11) 0.0299(2) Uani 1 1 d .
N2 N 0.30866(14) -0.12894(14) 0.60273(12) 0.0407(3) Uani 1 1 d .
N3 N 0.14517(15) -0.24243(14) 0.52401(12) 0.0408(3) Uani 1 1 d .
O1 O 0.23413(11) 0.19318(12) 1.05050(10) 0.0427(3) Uani 1 1 d .
H1 H 0.2420 0.2617 1.1440 0.064 Uiso 1 1 calc R
O2 O -0.23971(13) -0.40936(12) 0.64407(10) 0.0465(3) Uani 1 1 d .
H2A H -0.2043 -0.5105 0.6080 0.070 Uiso 1 1 calc R

loop_
_atom_site_aniso_label
_atom_site_aniso_U_11
_atom_site_aniso_U_22
_atom_site_aniso_U_33
_atom_site_aniso_U_23
_atom_site_aniso_U_13
_atom_site_aniso_U_12
C1 0.0308(5) 0.0288(6) 0.0320(6) 0.0092(5) 0.0094(4) 0.0020(4)
C2 0.0374(6) 0.0345(7) 0.0344(6) 0.0062(6) 0.0036(5) -0.0019(5)
C3 0.0309(5) 0.0406(7) 0.0530(8) 0.0131(6) 0.0030(5) -0.0026(5)
C4 0.0319(5) 0.0443(8) 0.0609(9) 0.0171(7) 0.0184(6) 0.0018(5)
C5 0.0387(6) 0.0380(7) 0.0430(7) 0.0101(6) 0.0204(5) 0.0062(5)
C6 0.0301(5) 0.0247(6) 0.0316(6) 0.0069(5) 0.0087(4) 0.0025(4)
C7 0.0397(6) 0.0308(7) 0.0251(5) 0.0033(5) 0.0086(5) 0.0011(5)
C8 0.0327(5) 0.0326(7) 0.0315(6) 0.0008(5) 0.0112(4) 0.0022(4)
C9 0.0422(6) 0.0422(8) 0.0331(6) -0.0004(6) 0.0049(5) -0.0042(5)
N1 0.0350(4) 0.0264(5) 0.0274(5) 0.0027(4) 0.0129(4) 0.0026(4)
N2 0.0469(5) 0.0364(6) 0.0349(6) -0.0037(5) 0.0214(5) 0.0010(5)
N3 0.0496(6) 0.0358(6) 0.0314(5) -0.0026(5) 0.0165(5) -0.0012(4)
O1 0.0399(4) 0.0475(6) 0.0323(5) -0.0049(4) 0.0173(4) -0.0101(4)
O2 0.0576(5) 0.0358(5) 0.0408(5) -0.0041(4) 0.0245(4) -0.0050(4)

loop_
_atom_type_symbol
_atom_type_description
_atom_type_scat_dispersion_real
_atom_type_scat_dispersion_imag
_atom_type_scat_source
C C 0.0033 0.0016 'International Tables Vol C Tables 4.2.6.8 and 6.1.1.4'
H H 0.0000 0.0000 'International Tables Vol C Tables 4.2.6.8 and 6.1.1.4'
N N 0.0061 0.0033 'International Tables Vol C Tables 4.2.6.8 and 6.1.1.4'
O O 0.0106 0.0060 'International Tables Vol C Tables 4.2.6.8 and 6.1.1.4'

loop_
_geom_angle_atom_site_label_1
_geom_angle_atom_site_label_2
_geom_angle_atom_site_label_3
_geom_angle
O1 C1 C6 119.69(10)
O1 C1 C2 121.45(10)
C6 C1 C2 118.86(10)
C3 C2 C1 120.75(12)
C3 C2 H2 119.6
C1 C2 H2 119.6
C4 C3 C2 119.93(12)
C4 C3 H3 120.0
C2 C3 H3 120.0
C5 C4 C3 120.19(11)
C5 C4 H4 119.9
C3 C4 H4 119.9
C4 C5 C6 120.09(11)
C4 C5 H5 120.0
C6 C5 H5 120.0
C1 C6 C5 120.09(11)
C1 C6 N1 121.29(9)
C5 C6 N1 118.59(10)
N3 C7 C8 107.92(10)
N3 C7 C9 122.56(10)
C8 C7 C9 129.48(10)
N1 C8 C7 105.54(9)
N1 C8 H8 127.2
C7 C8 H8 127.2
O2 C9 C7 112.56(10)
O2 C9 H9A 109.1
C7 C9 H9A 109.1
O2 C9 H9B 109.1
C7 C9 H9B 109.1
H9A C9 H9B 107.8
C8 N1 N2 110.37(9)
C8 N1 C6 130.98(9)
N2 N1 C6 118.59(9)
N3 N2 N1 106.60(9)
N2 N3 C7 109.57(9)
C1 O1 H1 109.5
C9 O2 H2A 109.5

loop_
_geom_bond_atom_site_label_1
_geom_bond_atom_site_label_2
_geom_bond_distance
C1 O1 1.3536(11)
C1 C6 1.3900(16)
C1 C2 1.3904(15)
C2 C3 1.3810(15)
C2 H2 0.9300
C3 C4 1.3804(19)
C3 H3 0.9300
C4 C5 1.3747(18)
C4 H4 0.9300
C5 C6 1.3940(14)
C5 H5 0.9300
C6 N1 1.4341(14)
C7 N3 1.3557(14)
C7 C8 1.3620(16)
C7 C9 1.4909(16)
C8 N1 1.3474(12)
C8 H8 0.9300
C9 O2 1.4210(15)
C9 H9A 0.9700
C9 H9B 0.9700
N1 N2 1.3522(12)
N2 N3 1.3169(13)
O1 H1 0.8200
O2 H2A 0.8200

loop_
_geom_hbond_atom_site_label_D
_geom_hbond_atom_site_label_H
_geom_hbond_atom_site_label_A
_geom_hbond_distance_DH
_geom_hbond_distance_HA
_geom_hbond_distance_DA
_geom_hbond_angle_DHA
_geom_hbond_site_symmetry_A
O1 H1 O2 0.82 1.87 2.6873(11) 175.4 2_557
O2 H2A N3 0.82 2.03 2.8357(13) 169.0 2_546

loop_
_geom_torsion_atom_site_label_1
_geom_torsion_atom_site_label_2
_geom_torsion_atom_site_label_3
_geom_torsion_atom_site_label_4
_geom_torsion
O1 C1 C2 C3 -177.76(11)
C6 C1 C2 C3 1.59(18)
C1 C2 C3 C4 0.99(19)
C2 C3 C4 C5 -1.9(2)
C3 C4 C5 C6 0.22(19)
O1 C1 C6 C5 176.09(10)
C2 C1 C6 C5 -3.27(17)
O1 C1 C6 N1 -5.87(17)
C2 C1 C6 N1 174.76(9)
C4 C5 C6 C1 2.40(18)
C4 C5 C6 N1 -175.69(10)
N3 C7 C8 N1 0.43(13)
C9 C7 C8 N1 177.95(11)
N3 C7 C9 O2 102.10(13)
C8 C7 C9 O2 -75.10(16)
C7 C8 N1 N2 -0.33(12)
C7 C8 N1 C6 -177.46(10)
C1 C6 N1 C8 18.86(18)
C5 C6 N1 C8 -163.08(11)
C1 C6 N1 N2 -158.07(10)
C5 C6 N1 N2 19.99(15)
C8 N1 N2 N3 0.11(12)
C6 N1 N2 N3 177.64(9)
N1 N2 N3 C7 0.17(13)
C8 C7 N3 N2 -0.38(14)
C9 C7 N3 N2 -178.11(10)
